data_1558141
loop_
_publ_author_name
'Ponduru, Tharun Teja'
'Wang, Guocang'
'Manoj, Sai'
'Pan, Sudip'
'Zhao, Lili'
'Frenking, Gernot'
'Dias, H. V. Rasika'

_publ_section_title
;
 Synthesis and characterization of heterometallic complexes involving
 coinage metals and isoelectronic Fe(CO)<sub>5</sub>,
 [Mn(CO)<sub>5</sub>]<sup>-</sup> and [Fe(CO)<sub>4</sub>CN]<sup>-</sup>
 ligands.
;
_journal_issue 25
_journal_name_full 'Dalton transactions (Cambridge, England : 2003)'
_journal_page_first 8566
_journal_page_last 8581
_journal_paper_doi 10.1039/d0dt01590c
_journal_volume 49
_journal_year 2020
_chemical_formula_moiety 'C32 H38 Cu Fe N3 O4, C H2 Cl2'
_chemical_formula_sum 'C33 H40 Cl2 Cu Fe N3 O4'
_chemical_formula_weight 732.97
_space_group_crystal_system monoclinic
_space_group_IT_number 14
_space_group_name_Hall '-P 2yn'
_space_group_name_H-M_alt 'P 1 21/n 1'
_atom_sites_solution_hydrogens geom
_atom_sites_solution_primary dual
_audit_creation_date 2018-01-23
_audit_creation_method
;
Olex2 1.2
(compiled 2017.08.10 svn.r3458 for OlexSys, GUI svn.r5381)
;
_audit_update_record
;
2020-04-27 deposited with the CCDC.	2020-05-28 downloaded from the CCDC.
;
_cell_angle_alpha 90
_cell_angle_beta 106.685(2)
_cell_angle_gamma 90
_cell_formula_units_Z 4
_cell_length_a 11.1739(7)
_cell_length_b 18.4203(11)
_cell_length_c 18.3635(11)
_cell_measurement_reflns_used 9647
_cell_measurement_temperature 100(2)
_cell_measurement_theta_max 36.42
_cell_measurement_theta_min 3.20
_cell_volume 3620.6(4)
_computing_cell_refinement 'SAINT V8.38A (?, 2016)'
_computing_data_reduction 'SAINT V8.38A (?, 2016)'
_computing_molecular_graphics 'Olex2 (Dolomanov et al., 2009)'
_computing_publication_material 'Olex2 (Dolomanov et al., 2009)'
_computing_structure_refinement 'ShelXL (Sheldrick, 2015)'
_computing_structure_solution 'ShelXT (Sheldrick, 2015)'
_diffrn_ambient_temperature 99.99
_diffrn_detector_area_resol_mean 8
_diffrn_measured_fraction_theta_full 0.998
_diffrn_measured_fraction_theta_max 0.999
_diffrn_measurement_device_type 'Bruker D8 Quest with a Photon 100 CMOS detector'
_diffrn_measurement_method '\f and \w scans'
_diffrn_radiation_monochromator graphite
_diffrn_radiation_type MoK\a
_diffrn_radiation_wavelength 0.71073
_diffrn_reflns_av_R_equivalents 0.0229
_diffrn_reflns_av_unetI/netI 0.0196
_diffrn_reflns_Laue_measured_fraction_full 0.998
_diffrn_reflns_Laue_measured_fraction_max 0.999
_diffrn_reflns_limit_h_max 15
_diffrn_reflns_limit_h_min -15
_diffrn_reflns_limit_k_max 26
_diffrn_reflns_limit_k_min -26
_diffrn_reflns_limit_l_max 26
_diffrn_reflns_limit_l_min -26
_diffrn_reflns_number 50316
_diffrn_reflns_point_group_measured_fraction_full 0.998
_diffrn_reflns_point_group_measured_fraction_max 0.999
_diffrn_reflns_theta_full 25.242
_diffrn_reflns_theta_max 30.508
_diffrn_reflns_theta_min 3.203
_diffrn_source 'sealed tube'
_diffrn_standards_number 0
_exptl_absorpt_coefficient_mu 1.173
_exptl_absorpt_correction_T_max 0.3438
_exptl_absorpt_correction_T_min 0.2874
_exptl_absorpt_correction_type multi-scan
_exptl_absorpt_process_details
'SADABS-2016/2 (Bruker,2016/2) was used for absorption correction. wR2(int) was 0.0619 before and 0.0527 after correction. The Ratio of minimum to maximum transmission is 0.8360. The \l/2 correction factor is Not present.'
_exptl_crystal_colour colourless
_exptl_crystal_colour_primary colourless
_exptl_crystal_density_diffrn 1.345
_exptl_crystal_description rods
_exptl_crystal_F_000 1520
_exptl_crystal_size_max 0.48
_exptl_crystal_size_mid 0.26
_exptl_crystal_size_min 0.25
_refine_diff_density_max 0.840
_refine_diff_density_min -1.207
_refine_diff_density_rms 0.079
_refine_ls_extinction_method none
_refine_ls_goodness_of_fit_ref 1.036
_refine_ls_hydrogen_treatment constr
_refine_ls_matrix_type full
_refine_ls_number_parameters 405
_refine_ls_number_reflns 11033
_refine_ls_number_restraints 0
_refine_ls_restrained_S_all 1.036
_refine_ls_R_factor_all 0.0366
_refine_ls_R_factor_gt 0.0324
_refine_ls_shift/su_max 0.003
_refine_ls_shift/su_mean 0.000
_refine_ls_structure_factor_coef Fsqd
_refine_ls_weighting_details 'w=1/[\s^2^(Fo^2^)+(0.0437P)^2^+2.7232P] where P=(Fo^2^+2Fc^2^)/3'
_refine_ls_weighting_scheme calc
_refine_ls_wR_factor_gt 0.0856
_refine_ls_wR_factor_ref 0.0885
_reflns_Friedel_coverage 0.000
_reflns_number_gt 9952
_reflns_number_total 11033
_reflns_threshold_expression 'I > 2\s(I)'
_cod_data_source_file d0dt01590c2.cif
_cod_data_source_block rad605_0m_a
_cod_depositor_comments 'Adding full bibliography for 1558136--1558141.cif.'
_cod_database_code 1558141
_shelx_shelxl_version_number 2017/1
_shelx_space_group_comment
;
The symmetry employed for this shelxl refinement is uniquely defined
by the following loop, which should always be used as a source of
symmetry information in preference to the above space-group names.
They are only intended as comments.
;
_shelx_estimated_absorpt_t_max 0.758
_shelx_estimated_absorpt_t_min 0.603
_olex2_refinement_description
;
1. Fixed Uiso
 At 1.2 times of:
  All C(H) groups, All C(H,H) groups
 At 1.5 times of:
  All C(H,H,H) groups
2.a Ternary CH refined with riding coordinates:
 C15(H15), C18(H18), C27(H27), C30(H30)
2.b Secondary CH2 refined with riding coordinates:
 C7(H7A,H7B), C8(H8A,H8B), C33(H33A,H33B)
2.c Aromatic/amide H refined with riding coordinates:
 C11(H11), C12(H12), C13(H13), C23(H23), C24(H24), C25(H25)
2.d Idealised Me refined as rotating group:
 C16(H16A,H16B,H16C), C17(H17A,H17B,H17C), C19(H19A,H19B,H19C), C20(H20A,H20B,
 H20C), C28(H28A,H28B,H28C), C29(H29A,H29B,H29C), C31(H31A,H31B,H31C), C32(H32A,
 H32B,H32C)
;
_olex2_submission_special_instructions 'No special instructions were received'

loop_
_space_group_symop_operation_xyz
'x, y, z'
'-x+1/2, y+1/2, -z+1/2'
'-x, -y, -z'
'x-1/2, -y-1/2, z-1/2'

loop_
_atom_site_label
_atom_site_type_symbol
_atom_site_fract_x
_atom_site_fract_y
_atom_site_fract_z
_atom_site_U_iso_or_equiv
_atom_site_adp_type
_atom_site_occupancy
_atom_site_site_symmetry_order
_atom_site_calc_flag
_atom_site_refinement_flags_posn
_atom_site_refinement_flags_adp
_atom_site_refinement_flags_occupancy
_atom_site_disorder_assembly
_atom_site_disorder_group
Cu Cu 0.31916(2) 0.58308(2) 0.31054(2) 0.01477(5) Uani 1 1 d . . . . .
Fe Fe 0.64673(2) 0.73879(2) 0.26891(2) 0.01440(5) Uani 1 1 d . . . . .
O1 O 0.44223(13) 0.77634(8) 0.13361(8) 0.0382(3) Uani 1 1 d . . . . .
O2 O 0.80093(11) 0.60776(7) 0.27618(7) 0.0308(2) Uani 1 1 d . . . . .
O3 O 0.67822(14) 0.82537(7) 0.40755(8) 0.0376(3) Uani 1 1 d . . . . .
O4 O 0.82484(12) 0.83261(8) 0.22394(8) 0.0384(3) Uani 1 1 d . . . . .
N1 N 0.45026(11) 0.64153(7) 0.30625(7) 0.0204(2) Uani 1 1 d . . . . .
N2 N 0.09001(10) 0.51350(6) 0.23787(6) 0.01342(19) Uani 1 1 d . . . . .
N3 N 0.13607(10) 0.49865(6) 0.36002(6) 0.01324(19) Uani 1 1 d . . . . .
C1 C 0.52543(12) 0.67864(7) 0.29407(7) 0.0167(2) Uani 1 1 d . . . . .
C2 C 0.52342(14) 0.76209(8) 0.18542(9) 0.0228(3) Uani 1 1 d . . . . .
C3 C 0.74163(13) 0.65900(8) 0.27322(8) 0.0199(2) Uani 1 1 d . . . . .
C4 C 0.66572(14) 0.79085(8) 0.35446(9) 0.0226(3) Uani 1 1 d . . . . .
C5 C 0.75595(14) 0.79562(9) 0.24132(9) 0.0244(3) Uani 1 1 d . . . . .
C6 C 0.17503(11) 0.52754(6) 0.30423(7) 0.0126(2) Uani 1 1 d . . . . .
C7 C -0.01182(12) 0.46574(7) 0.24620(7) 0.0168(2) Uani 1 1 d . . . . .
H7A H -0.003638 0.415998 0.227764 0.020 Uiso 1 1 calc R . . . .
H7B H -0.094933 0.485452 0.218699 0.020 Uiso 1 1 calc R . . . .
C8 C 0.00940(12) 0.46702(7) 0.33248(7) 0.0156(2) Uani 1 1 d . . . . .
H8A H -0.053264 0.497823 0.346382 0.019 Uiso 1 1 calc R . . . .
H8B H 0.006644 0.417493 0.352874 0.019 Uiso 1 1 calc R . . . .
C9 C 0.11332(12) 0.52454(7) 0.16551(7) 0.0142(2) Uani 1 1 d . . . . .
C10 C 0.06189(13) 0.58596(7) 0.12241(7) 0.0162(2) Uani 1 1 d . . . . .
C11 C 0.08564(14) 0.59534(8) 0.05256(8) 0.0213(3) Uani 1 1 d . . . . .
H11 H 0.052809 0.636587 0.022375 0.026 Uiso 1 1 calc R . . . .
C12 C 0.15654(15) 0.54532(8) 0.02645(8) 0.0232(3) Uani 1 1 d . . . . .
H12 H 0.171034 0.552399 -0.021564 0.028 Uiso 1 1 calc R . . . .
C13 C 0.20635(14) 0.48517(8) 0.06981(8) 0.0213(3) Uani 1 1 d . . . . .
H13 H 0.254740 0.451379 0.051222 0.026 Uiso 1 1 calc R . . . .
C14 C 0.18628(13) 0.47356(7) 0.14064(7) 0.0169(2) Uani 1 1 d . . . . .
C15 C -0.01227(14) 0.64127(8) 0.15284(8) 0.0203(3) Uani 1 1 d . . . . .
H15 H -0.052874 0.615161 0.187214 0.024 Uiso 1 1 calc R . . . .
C16 C -0.11533(17) 0.67802(10) 0.09059(10) 0.0321(4) Uani 1 1 d . . . . .
H16A H -0.077624 0.709358 0.060075 0.048 Uiso 1 1 calc GR . . . .
H16B H -0.167642 0.707345 0.113902 0.048 Uiso 1 1 calc GR . . . .
H16C H -0.166817 0.640920 0.057878 0.048 Uiso 1 1 calc GR . . . .
C17 C 0.07445(17) 0.69890(9) 0.20010(10) 0.0316(3) Uani 1 1 d . . . . .
H17A H 0.137202 0.675435 0.241981 0.047 Uiso 1 1 calc GR . . . .
H17B H 0.025469 0.733139 0.220761 0.047 Uiso 1 1 calc GR . . . .
H17C H 0.116267 0.725087 0.167859 0.047 Uiso 1 1 calc GR . . . .
C18 C 0.24219(14) 0.40722(8) 0.18710(8) 0.0212(3) Uani 1 1 d . . . . .
H18 H 0.224103 0.410698 0.237251 0.025 Uiso 1 1 calc R . . . .
C19 C 0.38420(16) 0.40518(11) 0.20232(11) 0.0348(4) Uani 1 1 d . . . . .
H19A H 0.404421 0.400086 0.154051 0.052 Uiso 1 1 calc GR . . . .
H19B H 0.418541 0.363836 0.235288 0.052 Uiso 1 1 calc GR . . . .
H19C H 0.420572 0.450313 0.227355 0.052 Uiso 1 1 calc GR . . . .
C20 C 0.18165(18) 0.33748(9) 0.14801(10) 0.0307(3) Uani 1 1 d . . . . .
H20A H 0.090901 0.340292 0.138679 0.046 Uiso 1 1 calc GR . . . .
H20B H 0.214332 0.295756 0.180810 0.046 Uiso 1 1 calc GR . . . .
H20C H 0.200951 0.331744 0.099538 0.046 Uiso 1 1 calc GR . . . .
C21 C 0.19386(12) 0.50904(7) 0.43992(7) 0.0144(2) Uani 1 1 d . . . . .
C22 C 0.16482(12) 0.57166(7) 0.47469(7) 0.0165(2) Uani 1 1 d . . . . .
C23 C 0.21640(13) 0.57827(8) 0.55330(8) 0.0207(3) Uani 1 1 d . . . . .
H23 H 0.199317 0.620351 0.578522 0.025 Uiso 1 1 calc R . . . .
C24 C 0.29223(14) 0.52416(9) 0.59495(8) 0.0231(3) Uani 1 1 d . . . . .
H24 H 0.324917 0.528936 0.648516 0.028 Uiso 1 1 calc R . . . .
C25 C 0.32056(13) 0.46329(8) 0.55899(8) 0.0215(3) Uani 1 1 d . . . . .
H25 H 0.373725 0.427088 0.588213 0.026 Uiso 1 1 calc R . . . .
C26 C 0.27243(12) 0.45409(7) 0.48051(7) 0.0167(2) Uani 1 1 d . . . . .
C27 C 0.08375(13) 0.63194(7) 0.42983(8) 0.0181(2) Uani 1 1 d . . . . .
H27 H 0.049408 0.614845 0.376178 0.022 Uiso 1 1 calc R . . . .
C28 C 0.16217(16) 0.69979(9) 0.42883(10) 0.0293(3) Uani 1 1 d . . . . .
H28A H 0.195673 0.718334 0.480730 0.044 Uiso 1 1 calc GR . . . .
H28B H 0.109749 0.737049 0.396915 0.044 Uiso 1 1 calc GR . . . .
H28C H 0.231320 0.687460 0.408193 0.044 Uiso 1 1 calc GR . . . .
C29 C -0.02666(15) 0.64940(10) 0.46022(10) 0.0279(3) Uani 1 1 d . . . . .
H29A H -0.076086 0.605338 0.459625 0.042 Uiso 1 1 calc GR . . . .
H29B H -0.079122 0.686518 0.428100 0.042 Uiso 1 1 calc GR . . . .
H29C H 0.004368 0.667548 0.512432 0.042 Uiso 1 1 calc GR . . . .
C30 C 0.30921(13) 0.38933(8) 0.44043(8) 0.0190(2) Uani 1 1 d . . . . .
H30 H 0.241122 0.380953 0.392201 0.023 Uiso 1 1 calc R . . . .
C31 C 0.42924(15) 0.40718(9) 0.41934(10) 0.0275(3) Uani 1 1 d . . . . .
H31A H 0.415518 0.450271 0.386685 0.041 Uiso 1 1 calc GR . . . .
H31B H 0.451738 0.365984 0.392141 0.041 Uiso 1 1 calc GR . . . .
H31C H 0.497126 0.416671 0.465720 0.041 Uiso 1 1 calc GR . . . .
C32 C 0.32648(15) 0.31939(8) 0.48699(9) 0.0245(3) Uani 1 1 d . . . . .
H32A H 0.401007 0.323585 0.530729 0.037 Uiso 1 1 calc GR . . . .
H32B H 0.336520 0.278433 0.455193 0.037 Uiso 1 1 calc GR . . . .
H32C H 0.252998 0.311283 0.504936 0.037 Uiso 1 1 calc GR . . . .
Cl1 Cl 0.53161(7) 0.64454(4) 0.01560(5) 0.06607(18) Uani 1 1 d . . . . .
Cl2 Cl 0.63437(8) 0.51453(4) 0.10206(5) 0.06893(19) Uani 1 1 d . . . . .
C33 C 0.5202(2) 0.58298(14) 0.08701(17) 0.0560(6) Uani 1 1 d . . . . .
H33A H 0.529773 0.609784 0.135078 0.067 Uiso 1 1 calc R . . . .
H33B H 0.436225 0.560399 0.072108 0.067 Uiso 1 1 calc R . . . .

loop_
_atom_site_aniso_label
_atom_site_aniso_U_11
_atom_site_aniso_U_22
_atom_site_aniso_U_33
_atom_site_aniso_U_23
_atom_site_aniso_U_13
_atom_site_aniso_U_12
Cu 0.01216(7) 0.01736(8) 0.01452(8) 0.00250(5) 0.00339(5) -0.00352(5)
Fe 0.01263(8) 0.01412(9) 0.01676(9) 0.00223(6) 0.00472(6) -0.00143(6)
O1 0.0330(6) 0.0400(7) 0.0334(6) 0.0141(5) -0.0037(5) 0.0021(5)
O2 0.0295(6) 0.0292(6) 0.0362(6) 0.0043(5) 0.0134(5) 0.0110(5)
O3 0.0546(8) 0.0281(6) 0.0308(6) -0.0086(5) 0.0135(6) -0.0029(6)
O4 0.0302(6) 0.0415(7) 0.0447(7) 0.0125(6) 0.0127(5) -0.0126(5)
N1 0.0158(5) 0.0226(6) 0.0216(5) 0.0043(4) 0.0032(4) -0.0027(4)
N2 0.0129(4) 0.0150(5) 0.0122(4) 0.0004(4) 0.0032(4) -0.0021(4)
N3 0.0120(4) 0.0157(5) 0.0117(4) 0.0013(4) 0.0028(4) -0.0029(4)
C1 0.0145(5) 0.0172(6) 0.0175(6) 0.0021(4) 0.0031(4) 0.0003(4)
C2 0.0232(7) 0.0196(6) 0.0252(7) 0.0058(5) 0.0062(5) -0.0010(5)
C3 0.0172(6) 0.0232(6) 0.0204(6) 0.0028(5) 0.0071(5) 0.0001(5)
C4 0.0247(7) 0.0184(6) 0.0253(7) 0.0015(5) 0.0079(5) -0.0015(5)
C5 0.0212(6) 0.0263(7) 0.0251(7) 0.0046(5) 0.0060(5) -0.0030(5)
C6 0.0130(5) 0.0122(5) 0.0126(5) 0.0008(4) 0.0036(4) 0.0002(4)
C7 0.0146(5) 0.0184(6) 0.0165(5) -0.0004(4) 0.0032(4) -0.0052(4)
C8 0.0129(5) 0.0175(5) 0.0163(5) 0.0015(4) 0.0040(4) -0.0038(4)
C9 0.0160(5) 0.0148(5) 0.0114(5) 0.0001(4) 0.0032(4) -0.0010(4)
C10 0.0188(6) 0.0152(5) 0.0140(5) 0.0004(4) 0.0038(4) 0.0007(4)
C11 0.0286(7) 0.0199(6) 0.0157(6) 0.0039(5) 0.0067(5) 0.0021(5)
C12 0.0308(7) 0.0256(7) 0.0154(6) 0.0017(5) 0.0100(5) 0.0019(6)
C13 0.0263(7) 0.0212(6) 0.0185(6) -0.0010(5) 0.0100(5) 0.0027(5)
C14 0.0185(6) 0.0163(6) 0.0157(5) 0.0008(4) 0.0049(4) 0.0015(4)
C15 0.0252(6) 0.0175(6) 0.0179(6) 0.0009(5) 0.0057(5) 0.0053(5)
C16 0.0302(8) 0.0341(8) 0.0269(7) -0.0026(6) 0.0000(6) 0.0144(7)
C17 0.0379(9) 0.0211(7) 0.0289(8) -0.0067(6) -0.0013(6) 0.0076(6)
C18 0.0244(7) 0.0193(6) 0.0208(6) 0.0032(5) 0.0079(5) 0.0074(5)
C19 0.0252(8) 0.0412(9) 0.0368(9) 0.0105(7) 0.0071(7) 0.0122(7)
C20 0.0421(9) 0.0181(7) 0.0335(8) 0.0012(6) 0.0132(7) 0.0053(6)
C21 0.0139(5) 0.0183(5) 0.0109(5) 0.0022(4) 0.0034(4) -0.0039(4)
C22 0.0154(5) 0.0207(6) 0.0141(5) 0.0003(4) 0.0050(4) -0.0038(4)
C23 0.0209(6) 0.0275(7) 0.0144(6) -0.0032(5) 0.0059(5) -0.0046(5)
C24 0.0216(6) 0.0332(8) 0.0128(5) 0.0008(5) 0.0021(5) -0.0053(5)
C25 0.0188(6) 0.0277(7) 0.0151(6) 0.0048(5) 0.0003(5) -0.0022(5)
C26 0.0147(5) 0.0193(6) 0.0155(5) 0.0033(4) 0.0032(4) -0.0030(4)
C27 0.0207(6) 0.0178(6) 0.0167(6) -0.0013(4) 0.0071(5) -0.0007(5)
C28 0.0323(8) 0.0213(7) 0.0354(8) 0.0021(6) 0.0116(7) -0.0053(6)
C29 0.0242(7) 0.0335(8) 0.0287(7) -0.0006(6) 0.0120(6) 0.0037(6)
C30 0.0170(6) 0.0199(6) 0.0190(6) 0.0031(5) 0.0034(5) 0.0009(5)
C31 0.0247(7) 0.0286(7) 0.0334(8) 0.0045(6) 0.0148(6) 0.0022(6)
C32 0.0247(7) 0.0223(7) 0.0258(7) 0.0061(5) 0.0060(5) 0.0023(5)
Cl1 0.0595(4) 0.0594(4) 0.0772(5) -0.0008(3) 0.0164(3) -0.0022(3)
Cl2 0.0748(5) 0.0603(4) 0.0694(4) -0.0091(3) 0.0170(4) 0.0062(3)
C33 0.0455(12) 0.0582(15) 0.0700(16) -0.0218(12) 0.0255(12) -0.0121(10)

loop_
_atom_type_symbol
_atom_type_description
_atom_type_scat_dispersion_real
_atom_type_scat_dispersion_imag
_atom_type_scat_source
C C 0.0033 0.0016 'International Tables Vol C Tables 4.2.6.8 and 6.1.1.4'
H H 0.0000 0.0000 'International Tables Vol C Tables 4.2.6.8 and 6.1.1.4'
Cl Cl 0.1484 0.1585 'International Tables Vol C Tables 4.2.6.8 and 6.1.1.4'
Cu Cu 0.3201 1.2651 'International Tables Vol C Tables 4.2.6.8 and 6.1.1.4'
Fe Fe 0.3463 0.8444 'International Tables Vol C Tables 4.2.6.8 and 6.1.1.4'
N N 0.0061 0.0033 'International Tables Vol C Tables 4.2.6.8 and 6.1.1.4'
O O 0.0106 0.0060 'International Tables Vol C Tables 4.2.6.8 and 6.1.1.4'

loop_
_geom_angle_atom_site_label_1
_geom_angle_atom_site_label_2
_geom_angle_atom_site_label_3
_geom_angle
_geom_angle_site_symmetry_1
_geom_angle_site_symmetry_3
_geom_angle_publ_flag
N1 Cu C6 173.56(5) . . ?
C2 Fe C1 85.48(6) . . ?
C2 Fe C3 122.06(7) . . ?
C2 Fe C4 119.16(7) . . ?
C3 Fe C1 88.03(6) . . ?
C4 Fe C1 90.68(6) . . ?
C4 Fe C3 118.42(7) . . ?
C5 Fe C1 177.55(6) . . ?
C5 Fe C2 92.12(7) . . ?
C5 Fe C3 92.82(7) . . ?
C5 Fe C4 90.93(7) . . ?
C1 N1 Cu 171.57(12) . . ?
C6 N2 C7 112.74(10) . . ?
C6 N2 C9 122.96(10) . . ?
C9 N2 C7 121.82(10) . . ?
C6 N3 C8 112.70(10) . . ?
C6 N3 C21 125.56(10) . . ?
C21 N3 C8 120.48(10) . . ?
N1 C1 Fe 177.26(13) . . ?
O1 C2 Fe 177.73(15) . . ?
O2 C3 Fe 179.18(13) . . ?
O3 C4 Fe 178.19(14) . . ?
O4 C5 Fe 179.14(16) . . ?
N2 C6 Cu 122.15(9) . . ?
N3 C6 Cu 129.16(9) . . ?
N3 C6 N2 108.64(11) . . ?
N2 C7 H7A 111.4 . . ?
N2 C7 H7B 111.4 . . ?
N2 C7 C8 101.66(10) . . ?
H7A C7 H7B 109.3 . . ?
C8 C7 H7A 111.4 . . ?
C8 C7 H7B 111.4 . . ?
N3 C8 C7 102.02(10) . . ?
N3 C8 H8A 111.4 . . ?
N3 C8 H8B 111.4 . . ?
C7 C8 H8A 111.4 . . ?
C7 C8 H8B 111.4 . . ?
H8A C8 H8B 109.2 . . ?
C10 C9 N2 118.70(11) . . ?
C14 C9 N2 118.80(11) . . ?
C14 C9 C10 122.50(12) . . ?
C9 C10 C15 120.75(12) . . ?
C11 C10 C9 117.59(12) . . ?
C11 C10 C15 121.62(12) . . ?
C10 C11 H11 119.5 . . ?
C12 C11 C10 120.97(13) . . ?
C12 C11 H11 119.5 . . ?
C11 C12 H12 119.7 . . ?
C13 C12 C11 120.51(13) . . ?
C13 C12 H12 119.7 . . ?
C12 C13 H13 119.6 . . ?
C12 C13 C14 120.80(13) . . ?
C14 C13 H13 119.6 . . ?
C9 C14 C18 122.65(12) . . ?
C13 C14 C9 117.63(12) . . ?
C13 C14 C18 119.72(12) . . ?
C10 C15 H15 107.7 . . ?
C10 C15 C16 113.32(12) . . ?
C10 C15 C17 110.56(13) . . ?
C16 C15 H15 107.7 . . ?
C16 C15 C17 109.62(13) . . ?
C17 C15 H15 107.7 . . ?
C15 C16 H16A 109.5 . . ?
C15 C16 H16B 109.5 . . ?
C15 C16 H16C 109.5 . . ?
H16A C16 H16B 109.5 . . ?
H16A C16 H16C 109.5 . . ?
H16B C16 H16C 109.5 . . ?
C15 C17 H17A 109.5 . . ?
C15 C17 H17B 109.5 . . ?
C15 C17 H17C 109.5 . . ?
H17A C17 H17B 109.5 . . ?
H17A C17 H17C 109.5 . . ?
H17B C17 H17C 109.5 . . ?
C14 C18 H18 107.8 . . ?
C14 C18 C19 111.11(13) . . ?
C14 C18 C20 110.90(12) . . ?
C19 C18 H18 107.8 . . ?
C19 C18 C20 111.12(14) . . ?
C20 C18 H18 107.8 . . ?
C18 C19 H19A 109.5 . . ?
C18 C19 H19B 109.5 . . ?
C18 C19 H19C 109.5 . . ?
H19A C19 H19B 109.5 . . ?
H19A C19 H19C 109.5 . . ?
H19B C19 H19C 109.5 . . ?
C18 C20 H20A 109.5 . . ?
C18 C20 H20B 109.5 . . ?
C18 C20 H20C 109.5 . . ?
H20A C20 H20B 109.5 . . ?
H20A C20 H20C 109.5 . . ?
H20B C20 H20C 109.5 . . ?
C22 C21 N3 118.71(11) . . ?
C22 C21 C26 122.86(12) . . ?
C26 C21 N3 118.36(12) . . ?
C21 C22 C27 122.37(11) . . ?
C23 C22 C21 117.50(12) . . ?
C23 C22 C27 120.11(12) . . ?
C22 C23 H23 119.6 . . ?
C24 C23 C22 120.82(13) . . ?
C24 C23 H23 119.6 . . ?
C23 C24 H24 119.8 . . ?
C25 C24 C23 120.43(13) . . ?
C25 C24 H24 119.8 . . ?
C24 C25 H25 119.4 . . ?
C24 C25 C26 121.19(13) . . ?
C26 C25 H25 119.4 . . ?
C21 C26 C30 121.56(11) . . ?
C25 C26 C21 117.18(13) . . ?
C25 C26 C30 121.18(12) . . ?
C22 C27 H27 107.7 . . ?
C22 C27 C28 110.46(12) . . ?
C22 C27 C29 112.00(12) . . ?
C28 C27 H27 107.7 . . ?
C29 C27 H27 107.7 . . ?
C29 C27 C28 110.98(13) . . ?
C27 C28 H28A 109.5 . . ?
C27 C28 H28B 109.5 . . ?
C27 C28 H28C 109.5 . . ?
H28A C28 H28B 109.5 . . ?
H28A C28 H28C 109.5 . . ?
H28B C28 H28C 109.5 . . ?
C27 C29 H29A 109.5 . . ?
C27 C29 H29B 109.5 . . ?
C27 C29 H29C 109.5 . . ?
H29A C29 H29B 109.5 . . ?
H29A C29 H29C 109.5 . . ?
H29B C29 H29C 109.5 . . ?
C26 C30 H30 107.9 . . ?
C26 C30 C31 109.37(12) . . ?
C26 C30 C32 113.54(12) . . ?
C31 C30 H30 107.9 . . ?
C32 C30 H30 107.9 . . ?
C32 C30 C31 110.05(12) . . ?
C30 C31 H31A 109.5 . . ?
C30 C31 H31B 109.5 . . ?
C30 C31 H31C 109.5 . . ?
H31A C31 H31B 109.5 . . ?
H31A C31 H31C 109.5 . . ?
H31B C31 H31C 109.5 . . ?
C30 C32 H32A 109.5 . . ?
C30 C32 H32B 109.5 . . ?
C30 C32 H32C 109.5 . . ?
H32A C32 H32B 109.5 . . ?
H32A C32 H32C 109.5 . . ?
H32B C32 H32C 109.5 . . ?
Cl1 C33 H33A 109.2 . . ?
Cl1 C33 H33B 109.2 . . ?
Cl2 C33 Cl1 111.91(14) . . ?
Cl2 C33 H33A 109.2 . . ?
Cl2 C33 H33B 109.2 . . ?
H33A C33 H33B 107.9 . . ?

loop_
_geom_bond_atom_site_label_1
_geom_bond_atom_site_label_2
_geom_bond_distance
_geom_bond_site_symmetry_2
_geom_bond_publ_flag
Cu N1 1.8378(12) . ?
Cu C6 1.8834(12) . ?
Fe C1 1.9073(13) . ?
Fe C2 1.7945(15) . ?
Fe C3 1.8007(15) . ?
Fe C4 1.8003(15) . ?
Fe C5 1.7880(15) . ?
O1 C2 1.1408(19) . ?
O2 C3 1.1454(18) . ?
O3 C4 1.139(2) . ?
O4 C5 1.1401(19) . ?
N1 C1 1.1535(18) . ?
N2 C6 1.3377(15) . ?
N2 C7 1.4806(16) . ?
N2 C9 1.4399(16) . ?
N3 C6 1.3335(15) . ?
N3 C8 1.4791(16) . ?
N3 C21 1.4362(15) . ?
C7 H7A 0.9900 . ?
C7 H7B 0.9900 . ?
C7 C8 1.5334(18) . ?
C8 H8A 0.9900 . ?
C8 H8B 0.9900 . ?
C9 C10 1.4054(17) . ?
C9 C14 1.4032(18) . ?
C10 C11 1.3933(18) . ?
C10 C15 1.5175(19) . ?
C11 H11 0.9500 . ?
C11 C12 1.387(2) . ?
C12 H12 0.9500 . ?
C12 C13 1.385(2) . ?
C13 H13 0.9500 . ?
C13 C14 1.3983(18) . ?
C14 C18 1.5184(19) . ?
C15 H15 1.0000 . ?
C15 C16 1.528(2) . ?
C15 C17 1.528(2) . ?
C16 H16A 0.9800 . ?
C16 H16B 0.9800 . ?
C16 H16C 0.9800 . ?
C17 H17A 0.9800 . ?
C17 H17B 0.9800 . ?
C17 H17C 0.9800 . ?
C18 H18 1.0000 . ?
C18 C19 1.531(2) . ?
C18 C20 1.531(2) . ?
C19 H19A 0.9800 . ?
C19 H19B 0.9800 . ?
C19 H19C 0.9800 . ?
C20 H20A 0.9800 . ?
C20 H20B 0.9800 . ?
C20 H20C 0.9800 . ?
C21 C22 1.4008(18) . ?
C21 C26 1.4054(18) . ?
C22 C23 1.3976(18) . ?
C22 C27 1.5178(19) . ?
C23 H23 0.9500 . ?
C23 C24 1.387(2) . ?
C24 H24 0.9500 . ?
C24 C25 1.383(2) . ?
C25 H25 0.9500 . ?
C25 C26 1.3963(18) . ?
C26 C30 1.519(2) . ?
C27 H27 1.0000 . ?
C27 C28 1.529(2) . ?
C27 C29 1.527(2) . ?
C28 H28A 0.9800 . ?
C28 H28B 0.9800 . ?
C28 H28C 0.9800 . ?
C29 H29A 0.9800 . ?
C29 H29B 0.9800 . ?
C29 H29C 0.9800 . ?
C30 H30 1.0000 . ?
C30 C31 1.535(2) . ?
C30 C32 1.528(2) . ?
C31 H31A 0.9800 . ?
C31 H31B 0.9800 . ?
C31 H31C 0.9800 . ?
C32 H32A 0.9800 . ?
C32 H32B 0.9800 . ?
C32 H32C 0.9800 . ?
Cl1 C33 1.766(3) . ?
Cl2 C33 1.759(3) . ?
C33 H33A 0.9900 . ?
C33 H33B 0.9900 . ?
